data_4023765
loop_
_publ_author_name
'Lidaris San Miguel'
'Adam J. Matzger'

_publ_section_title
;
 Regiochemical Effects of Sulfur Oxidation on the Electronic
 and Solid-State Properties of Planarized Oligothiophenes
 Containing Thieno[3,2-b]thiophene Units
;
_journal_name_full 'Journal of Organic Chemistry'
_journal_page_first 7882
_journal_page_last 7888
_journal_paper_doi 10.1021/jo801619q
_journal_volume 73
_journal_year 2008
_chemical_formula_moiety 'C12 H6 O2 S4'
_chemical_formula_sum 'C12 H6 O2 S4'
_chemical_formula_weight 310.41
_chemical_name_systematic
; 
[2,2']Bi[thieno[3,2-b]thiophenyl] 4,4-dioxide
;
_space_group_IT_number 14
_symmetry_cell_setting monoclinic
_symmetry_Int_Tables_number 14
_symmetry_space_group_name_Hall '-P 2yab'
_symmetry_space_group_name_H-M 'P 1 21/a 1'
_atom_sites_solution_hydrogens geom
_atom_sites_solution_primary direct
_atom_sites_solution_secondary difmap
_audit_creation_method SHELXL-97
_cell_angle_alpha 90.00
_cell_angle_beta 93.253(5)
_cell_angle_gamma 90.00
_cell_formula_units_Z 4
_cell_length_a 8.4033(6)
_cell_length_b 10.5626(8)
_cell_length_c 13.6778(12)
_cell_measurement_reflns_used 3903
_cell_measurement_temperature 100(2)
_cell_measurement_theta_max 66.6
_cell_measurement_theta_min 6.7
_cell_volume 1212.10(17)
_computing_cell_refinement PROCESS-AUTO
_computing_data_collection PROCESS-AUTO
_computing_data_reduction 'CrystalStructure 3.8'
_computing_publication_material 'CrystalStructure 3.8'
_computing_structure_refinement 'SHELXL-97 (Sheldrick, 1997)'
_computing_structure_solution SIR2004
_diffrn_ambient_temperature 100(2)
_diffrn_detector_area_resol_mean 10.00
_diffrn_measured_fraction_theta_full 0.995
_diffrn_measured_fraction_theta_max 0.995
_diffrn_measurement_device_type 'Rigaku RAXIS-Spider'
_diffrn_measurement_method \w
_diffrn_radiation_monochromator graphite
_diffrn_radiation_source 'fine-focus sealed tube'
_diffrn_radiation_type CuK\a
_diffrn_radiation_wavelength 1.54187
_diffrn_reflns_av_R_equivalents 0.0278
_diffrn_reflns_av_sigmaI/netI 0.0157
_diffrn_reflns_limit_h_max 10
_diffrn_reflns_limit_h_min -10
_diffrn_reflns_limit_k_max 12
_diffrn_reflns_limit_k_min -12
_diffrn_reflns_limit_l_max 16
_diffrn_reflns_limit_l_min -15
_diffrn_reflns_number 20908
_diffrn_reflns_theta_full 66.62
_diffrn_reflns_theta_max 66.62
_diffrn_reflns_theta_min 6.74
_exptl_absorpt_coefficient_mu 7.118
_exptl_absorpt_correction_T_max 0.8707
_exptl_absorpt_correction_T_min 0.5997
_exptl_absorpt_correction_type multi-scan
_exptl_absorpt_process_details
;
    Higashi, T. (1995). Program for Absorption Correction.
    Rigaku Corporation, Tokyo, Japan.
;
_exptl_crystal_colour Yellow
_exptl_crystal_density_diffrn 1.701
_exptl_crystal_density_method 'not measured'
_exptl_crystal_description block
_exptl_crystal_F_000 632
_exptl_crystal_size_max 0.08
_exptl_crystal_size_mid 0.08
_exptl_crystal_size_min 0.02
_refine_diff_density_max 0.469
_refine_diff_density_min -0.277
_refine_diff_density_rms 0.071
_refine_ls_extinction_method none
_refine_ls_goodness_of_fit_ref 1.093
_refine_ls_hydrogen_treatment riding
_refine_ls_matrix_type full
_refine_ls_number_parameters 164
_refine_ls_number_reflns 2125
_refine_ls_number_restraints 0
_refine_ls_restrained_S_all 1.093
_refine_ls_R_factor_all 0.0327
_refine_ls_R_factor_gt 0.0310
_refine_ls_shift/su_max 0.000
_refine_ls_shift/su_mean 0.000
_refine_ls_structure_factor_coef Fsqd
_refine_ls_weighting_details 'calc w=1/[\s^2^(Fo^2^)+(0.0430P)^2^+1.3648P] where P=(Fo^2^+2Fc^2^)/3'
_refine_ls_weighting_scheme calc
_refine_ls_wR_factor_gt 0.0833
_refine_ls_wR_factor_ref 0.0844
_reflns_number_gt 1989
_reflns_number_total 2125
_reflns_threshold_expression >2sigma(I)
_cod_data_source_file jo801619q_si_002.cif
_cod_data_source_block O2T2-T2_compound_2
_cod_original_sg_symbol_H-M 'P 21/a'
_cod_database_code 4023765

loop_
_symmetry_equiv_pos_as_xyz
'x, y, z'
'-x+1/2, y+1/2, -z'
'-x, -y, -z'
'x-1/2, -y-1/2, z'

loop_
_atom_site_label
_atom_site_type_symbol
_atom_site_fract_x
_atom_site_fract_y
_atom_site_fract_z
_atom_site_U_iso_or_equiv
_atom_site_adp_type
_atom_site_occupancy
_atom_site_symmetry_multiplicity
_atom_site_calc_flag
_atom_site_refinement_flags
_atom_site_disorder_assembly
_atom_site_disorder_group
S1 S 0.14084(6) 0.49301(5) 0.38453(4) 0.01472(16) Uani 1 1 d . . .
S2 S 0.38311(7) 0.25610(5) 0.20361(4) 0.01793(16) Uani 1 1 d . . .
S3 S 0.25096(6) 0.48716(5) -0.05599(4) 0.01725(16) Uani 1 1 d . . .
S4 S 0.54455(6) 0.26346(5) -0.21920(4) 0.01906(16) Uani 1 1 d . . .
O1 O -0.03037(18) 0.48521(15) 0.37766(12) 0.0216(4) Uani 1 1 d . . .
O2 O 0.21086(19) 0.61232(14) 0.41239(11) 0.0220(4) Uani 1 1 d . . .
C1 C 0.2209(3) 0.3684(2) 0.45912(16) 0.0186(5) Uani 1 1 d . . .
H1 H 0.2081 0.3609 0.5274 0.022 Uiso 1 1 calc R . .
C2 C 0.3017(3) 0.2868(2) 0.40641(16) 0.0203(5) Uani 1 1 d . . .
H2 H 0.3532 0.2134 0.4329 0.024 Uiso 1 1 calc R . .
C3 C 0.3017(3) 0.3232(2) 0.30312(16) 0.0166(4) Uani 1 1 d . . .
C4 C 0.2205(2) 0.43097(19) 0.27785(15) 0.0141(4) Uani 1 1 d . . .
C5 C 0.2210(2) 0.4636(2) 0.17769(16) 0.0144(4) Uani 1 1 d . . .
H3 H 0.1696 0.5358 0.1491 0.017 Uiso 1 1 calc R . .
C6 C 0.3061(2) 0.37623(19) 0.12719(15) 0.0144(4) Uani 1 1 d . . .
C7 C 0.3397(2) 0.37483(19) 0.02469(15) 0.0145(4) Uani 1 1 d . . .
C8 C 0.4407(3) 0.2935(2) -0.02141(15) 0.0165(4) Uani 1 1 d . . .
H4 H 0.4980 0.2260 0.0100 0.020 Uiso 1 1 calc R . .
C9 C 0.4471(2) 0.3252(2) -0.12269(15) 0.0153(4) Uani 1 1 d . . .
C10 C 0.3528(2) 0.4275(2) -0.15197(16) 0.0150(4) Uani 1 1 d . . .
C11 C 0.3588(2) 0.4581(2) -0.25422(15) 0.0151(4) Uani 1 1 d . . .
H5 H 0.3030 0.5257 -0.2866 0.018 Uiso 1 1 calc R . .
C12 C 0.4573(2) 0.3744(2) -0.29764(16) 0.0181(5) Uani 1 1 d . . .
H6 H 0.4761 0.3773 -0.3654 0.022 Uiso 1 1 calc R . .

loop_
_atom_site_aniso_label
_atom_site_aniso_U_11
_atom_site_aniso_U_22
_atom_site_aniso_U_33
_atom_site_aniso_U_23
_atom_site_aniso_U_13
_atom_site_aniso_U_12
S1 0.0169(3) 0.0170(3) 0.0106(3) 0.00017(19) 0.0036(2) 0.00177(19)
S2 0.0262(3) 0.0155(3) 0.0123(3) 0.00036(19) 0.0032(2) 0.0057(2)
S3 0.0197(3) 0.0185(3) 0.0137(3) 0.0008(2) 0.0027(2) 0.0030(2)
S4 0.0220(3) 0.0207(3) 0.0148(3) -0.0027(2) 0.0039(2) 0.0025(2)
O1 0.0171(8) 0.0294(9) 0.0185(9) 0.0025(7) 0.0045(6) 0.0021(6)
O2 0.0279(9) 0.0192(8) 0.0194(9) -0.0043(6) 0.0064(7) -0.0017(6)
C1 0.0226(11) 0.0231(11) 0.0100(11) 0.0034(9) 0.0017(8) 0.0025(9)
C2 0.0247(12) 0.0210(11) 0.0151(12) 0.0046(9) 0.0009(9) 0.0037(9)
C3 0.0216(11) 0.0159(10) 0.0125(11) 0.0005(8) 0.0034(8) -0.0002(9)
C4 0.0167(10) 0.0141(10) 0.0116(11) -0.0012(8) 0.0023(8) -0.0012(8)
C5 0.0150(10) 0.0138(10) 0.0145(11) 0.0012(8) 0.0001(8) -0.0009(8)
C6 0.0170(10) 0.0138(10) 0.0124(11) 0.0005(8) 0.0006(8) -0.0028(8)
C7 0.0166(10) 0.0132(10) 0.0136(11) 0.0014(8) -0.0005(8) -0.0014(8)
C8 0.0182(11) 0.0222(11) 0.0093(10) -0.0018(8) 0.0010(8) -0.0042(9)
C9 0.0148(10) 0.0181(11) 0.0132(11) -0.0032(8) 0.0018(8) -0.0032(8)
C10 0.0141(10) 0.0169(10) 0.0141(11) -0.0024(8) 0.0020(8) -0.0028(8)
C11 0.0139(10) 0.0216(11) 0.0096(11) 0.0009(8) -0.0001(8) -0.0017(8)
C12 0.0193(11) 0.0233(12) 0.0115(11) 0.0004(9) -0.0001(8) -0.0034(9)

loop_
_atom_type_symbol
_atom_type_description
_atom_type_scat_dispersion_real
_atom_type_scat_dispersion_imag
_atom_type_scat_source
C C 0.0181 0.0091 'International Tables Vol C Tables 4.2.6.8 and 6.1.1.4'
H H 0.0000 0.0000 'International Tables Vol C Tables 4.2.6.8 and 6.1.1.4'
S S 0.3331 0.5567 'International Tables Vol C Tables 4.2.6.8 and 6.1.1.4'
O O 0.0492 0.0322 'International Tables Vol C Tables 4.2.6.8 and 6.1.1.4'

loop_
_geom_angle_atom_site_label_1
_geom_angle_atom_site_label_2
_geom_angle_atom_site_label_3
_geom_angle
_geom_angle_site_symmetry_1
_geom_angle_site_symmetry_3
_geom_angle_publ_flag
O2 S1 O1 117.49(9) . . ?
O2 S1 C4 112.14(9) . . ?
O1 S1 C4 110.45(10) . . ?
O2 S1 C1 111.26(10) . . ?
O1 S1 C1 109.91(10) . . ?
C4 S1 C1 92.90(10) . . ?
C3 S2 C6 91.38(10) . . ?
C10 S3 C7 91.15(10) . . ?
C9 S4 C12 90.91(11) . . ?
C2 C1 S1 110.89(17) . . ?
C2 C1 H1 124.6 . . ?
S1 C1 H1 124.6 . . ?
C1 C2 C3 112.3(2) . . ?
C1 C2 H2 123.8 . . ?
C3 C2 H2 123.8 . . ?
C4 C3 C2 115.89(19) . . ?
C4 C3 S2 111.19(16) . . ?
C2 C3 S2 132.92(17) . . ?
C3 C4 C5 114.90(19) . . ?
C3 C4 S1 107.97(16) . . ?
C5 C4 S1 137.13(17) . . ?
C6 C5 C4 110.68(19) . . ?
C6 C5 H3 124.7 . . ?
C4 C5 H3 124.7 . . ?
C5 C6 C7 128.9(2) . . ?
C5 C6 S2 111.86(16) . . ?
C7 C6 S2 119.18(16) . . ?
C8 C7 C6 127.3(2) . . ?
C8 C7 S3 112.46(16) . . ?
C6 C7 S3 120.21(16) . . ?
C7 C8 C9 110.7(2) . . ?
C7 C8 H4 124.6 . . ?
C9 C8 H4 124.6 . . ?
C10 C9 C8 114.23(19) . . ?
C10 C9 S4 111.29(16) . . ?
C8 C9 S4 134.48(17) . . ?
C9 C10 C11 113.89(19) . . ?
C9 C10 S3 111.40(16) . . ?
C11 C10 S3 134.69(17) . . ?
C12 C11 C10 109.39(19) . . ?
C12 C11 H5 125.3 . . ?
C10 C11 H5 125.3 . . ?
C11 C12 S4 114.51(17) . . ?
C11 C12 H6 122.7 . . ?
S4 C12 H6 122.7 . . ?

loop_
_geom_bond_atom_site_label_1
_geom_bond_atom_site_label_2
_geom_bond_distance
_geom_bond_site_symmetry_2
_geom_bond_publ_flag
S1 O2 1.4332(16) . ?
S1 O1 1.4388(16) . ?
S1 C4 1.766(2) . ?
S1 C1 1.774(2) . ?
S2 C3 1.711(2) . ?
S2 C6 1.745(2) . ?
S3 C10 1.727(2) . ?
S3 C7 1.757(2) . ?
S4 C9 1.721(2) . ?
S4 C12 1.724(2) . ?
C1 C2 1.334(3) . ?
C1 H1 0.9500 . ?
C2 C3 1.464(3) . ?
C2 H2 0.9500 . ?
C3 C4 1.362(3) . ?
C4 C5 1.413(3) . ?
C5 C6 1.377(3) . ?
C5 H3 0.9500 . ?
C6 C7 1.446(3) . ?
C7 C8 1.385(3) . ?
C8 C9 1.429(3) . ?
C8 H4 0.9500 . ?
C9 C10 1.386(3) . ?
C10 C11 1.439(3) . ?
C11 C12 1.369(3) . ?
C11 H5 0.9500 . ?
C12 H6 0.9500 . ?

loop_
_geom_torsion_atom_site_label_1
_geom_torsion_atom_site_label_2
_geom_torsion_atom_site_label_3
_geom_torsion_atom_site_label_4
_geom_torsion
_geom_torsion_site_symmetry_1
_geom_torsion_site_symmetry_2
_geom_torsion_site_symmetry_3
_geom_torsion_site_symmetry_4
_geom_torsion_publ_flag
O2 S1 C1 C2 -115.09(18) . . . . ?
O1 S1 C1 C2 113.02(18) . . . . ?
C4 S1 C1 C2 0.04(18) . . . . ?
S1 C1 C2 C3 0.2(3) . . . . ?
C1 C2 C3 C4 -0.5(3) . . . . ?
C1 C2 C3 S2 -179.71(19) . . . . ?
C6 S2 C3 C4 0.14(17) . . . . ?
C6 S2 C3 C2 179.4(2) . . . . ?
C2 C3 C4 C5 -179.45(19) . . . . ?
S2 C3 C4 C5 -0.1(2) . . . . ?
C2 C3 C4 S1 0.5(2) . . . . ?
S2 C3 C4 S1 179.88(11) . . . . ?
O2 S1 C4 C3 114.06(16) . . . . ?
O1 S1 C4 C3 -112.82(16) . . . . ?
C1 S1 C4 C3 -0.31(17) . . . . ?
O2 S1 C4 C5 -66.0(2) . . . . ?
O1 S1 C4 C5 67.1(2) . . . . ?
C1 S1 C4 C5 179.6(2) . . . . ?
C3 C4 C5 C6 0.0(3) . . . . ?
S1 C4 C5 C6 -179.99(18) . . . . ?
C4 C5 C6 C7 -178.4(2) . . . . ?
C4 C5 C6 S2 0.1(2) . . . . ?
C3 S2 C6 C5 -0.16(16) . . . . ?
C3 S2 C6 C7 178.52(17) . . . . ?
C5 C6 C7 C8 172.0(2) . . . . ?
S2 C6 C7 C8 -6.5(3) . . . . ?
C5 C6 C7 S3 -6.6(3) . . . . ?
S2 C6 C7 S3 174.93(11) . . . . ?
C10 S3 C7 C8 -1.21(17) . . . . ?
C10 S3 C7 C6 177.59(17) . . . . ?
C6 C7 C8 C9 -177.7(2) . . . . ?
S3 C7 C8 C9 1.0(2) . . . . ?
C7 C8 C9 C10 -0.2(3) . . . . ?
C7 C8 C9 S4 -179.14(17) . . . . ?
C12 S4 C9 C10 -0.33(16) . . . . ?
C12 S4 C9 C8 178.7(2) . . . . ?
C8 C9 C10 C11 -179.46(18) . . . . ?
S4 C9 C10 C11 -0.2(2) . . . . ?
C8 C9 C10 S3 -0.8(2) . . . . ?
S4 C9 C10 S3 178.47(10) . . . . ?
C7 S3 C10 C9 1.09(16) . . . . ?
C7 S3 C10 C11 179.4(2) . . . . ?
C9 C10 C11 C12 0.9(3) . . . . ?
S3 C10 C11 C12 -177.44(18) . . . . ?
C10 C11 C12 S4 -1.1(2) . . . . ?
C9 S4 C12 C11 0.87(17) . . . . ?

loop_
_cod_related_entry_id
_cod_related_entry_database
_cod_related_entry_code
1 ChemSpider 30658771
